data_2012000
loop_
_publ_author_name
'Andrade, L. C. R.'
'Paix\~ao, J. A.'
'de Almeida, M. J. M.'
'Martins, R. M. L. M.'
'Soares, H. I. M.'
'Morais, G. J. R.'
'Moreno, M. J. S. M.'
'S\'a e Melo, M. L.'
'Campos Neves, A. S.'

_publ_section_title
;
 16\a,17\a-Epoxy-20-oxopregn-5-en-3\b-yl acetate
;
_journal_issue 5
_journal_name_full 'Acta Crystallographica Section C'
_journal_page_first 587
_journal_page_last 589
_journal_paper_doi 10.1107/S0108270101002311
_journal_volume 57
_journal_year 2001
_chemical_formula_moiety 'C23 H32 O4'
_chemical_formula_sum 'C23 H32 O4'
_chemical_formula_weight 372.49
_chemical_name_systematic
;
16\a,17\a-Epoxy-20-oxopregn-5-en-3\b-yl acetate
;
_space_group_IT_number 4
_symmetry_cell_setting monoclinic
_symmetry_space_group_name_Hall 'P 2yb'
_symmetry_space_group_name_H-M 'P 1 21 1'
_audit_creation_method SHELXL-97
_cell_angle_alpha 90
_cell_angle_beta 98.967(6)
_cell_angle_gamma 90
_cell_formula_units_Z 2
_cell_length_a 7.5950(7)
_cell_length_b 9.9731(9)
_cell_length_c 13.7266(9)
_cell_measurement_reflns_used 25
_cell_measurement_temperature 293(2)
_cell_measurement_theta_max 19.31
_cell_measurement_theta_min 10.09
_cell_volume 1027.02(15)
_computing_cell_refinement 'CAD-4 Software'
_computing_data_collection 'CAD-4 Software (Enraf-Nonius, 1989)'
_computing_data_reduction 'HELENA (Spek, 1997)'
_computing_molecular_graphics 'ORTEPII (Johnson, 1976)'
_computing_publication_material SHELXL97
_computing_structure_refinement SHELXL97
_computing_structure_solution 'SHELXS97 (Sheldrick, 1990)'
_diffrn_ambient_temperature 293(2)
_diffrn_measured_fraction_theta_full .998
_diffrn_measured_fraction_theta_max .998
_diffrn_measurement_device_type 'Enraf-Nonius CAD-4'
_diffrn_measurement_method 'profile data from \w/2\q scans'
_diffrn_radiation_monochromator graphite
_diffrn_radiation_source 'fine-focus sealed tube'
_diffrn_radiation_type MoK\a
_diffrn_radiation_wavelength .71073
_diffrn_reflns_av_R_equivalents .023
_diffrn_reflns_av_sigmaI/netI .025
_diffrn_reflns_limit_h_max 9
_diffrn_reflns_limit_h_min -9
_diffrn_reflns_limit_k_max 0
_diffrn_reflns_limit_k_min -12
_diffrn_reflns_limit_l_max 17
_diffrn_reflns_limit_l_min -17
_diffrn_reflns_number 5324
_diffrn_reflns_theta_full 27.41
_diffrn_reflns_theta_max 27.41
_diffrn_reflns_theta_min 3.00
_diffrn_standards_decay_% 2.6
_diffrn_standards_interval_time 180
_diffrn_standards_number 3
_exptl_absorpt_coefficient_mu .081
_exptl_absorpt_correction_type none
_exptl_crystal_colour colourless
_exptl_crystal_density_diffrn 1.205
_exptl_crystal_density_method 'not measured'
_exptl_crystal_description prism
_exptl_crystal_F_000 404
_exptl_crystal_size_max .58
_exptl_crystal_size_mid .49
_exptl_crystal_size_min .12
_refine_diff_density_max .19
_refine_diff_density_min -.17
_refine_ls_extinction_method none
_refine_ls_goodness_of_fit_ref 1.022
_refine_ls_hydrogen_treatment constr
_refine_ls_matrix_type full
_refine_ls_number_parameters 248
_refine_ls_number_reflns 2481
_refine_ls_number_restraints 1
_refine_ls_restrained_S_all 1.021
_refine_ls_R_factor_all .059
_refine_ls_R_factor_gt .037
_refine_ls_shift/su_max <0.001
_refine_ls_shift/su_mean .000
_refine_ls_structure_factor_coef Fsqd
_refine_ls_weighting_details 'calc w = 1/[\s^2^(Fo^2^)+(0.0578P)^2^+0.0846P] where P=(Fo^2^+2Fc^2^)/3'
_refine_ls_weighting_scheme calc
_refine_ls_wR_factor_ref .101
_reflns_number_gt 1893
_reflns_number_total 2481
_reflns_threshold_expression I>2\s(I)
_cod_data_source_file sx1123.cif
_cod_data_source_block I
_cod_original_sg_symbol_H-M 'P 21'
_cod_database_code 2012000
_cod_database_fobs_code 2012000

loop_
_symmetry_equiv_pos_as_xyz
'x, y, z'
'-x, y+1/2, -z'

loop_
_atom_site_label
_atom_site_fract_x
_atom_site_fract_y
_atom_site_fract_z
_atom_site_U_iso_or_equiv
_atom_site_adp_type
_atom_site_calc_flag
_atom_site_refinement_flags
_atom_site_occupancy
_atom_site_disorder_assembly
_atom_site_disorder_group
_atom_site_type_symbol
O3 1.5530(2) .19743(19) .67466(11) .0506(4) Uani d . 1 . . O
O16 .4637(2) .0246(2) .15074(14) .0570(5) Uani d . 1 . . O
O20 .3171(3) .3518(3) .10896(19) .0780(7) Uani d . 1 . . O
O22 1.4259(3) .1561(3) .80778(15) .0835(7) Uani d . 1 . . O
C1 1.0933(3) .2786(3) .53749(16) .0464(6) Uani d . 1 . . C
H1A 1.0186 .3573 .5387 .056 Uiso calc R 1 . . H
H1B 1.0289 .2027 .5586 .056 Uiso calc R 1 . . H
C2 1.2634(3) .2987(3) .61098(17) .0486(6) Uani d . 1 . . C
H2A 1.3250 .3783 .5936 .058 Uiso calc R 1 . . H
H2B 1.2337 .3114 .6766 .058 Uiso calc R 1 . . H
C3 1.3831(3) .1785(3) .61046(16) .0436(5) Uani d . 1 . . C
H3 1.3232 .0988 .6313 .052 Uiso calc R 1 . . H
C4 1.4283(3) .1565(3) .50818(16) .0472(6) Uani d . 1 . . C
H4A 1.4990 .0756 .5080 .057 Uiso calc R 1 . . H
H4B 1.4998 .2311 .4912 .057 Uiso calc R 1 . . H
C5 1.2633(3) .1441(2) .43109(15) .0376(5) Uani d . 1 . . C
C6 1.2466(3) .0431(2) .36724(16) .0417(5) Uani d . 1 . . C
H6 1.3363 -.0212 .3744 .050 Uiso calc R 1 . . H
C7 1.0949(3) .0245(2) .28482(16) .0390(5) Uani d . 1 . . C
H7A 1.0253 -.0525 .2991 .047 Uiso calc R 1 . . H
H7B 1.1422 .0058 .2246 .047 Uiso calc R 1 . . H
C8 .9725(3) .1471(2) .26831(14) .0333(4) Uani d . 1 . . C
H8 1.0261 .2142 .2298 .040 Uiso calc R 1 . . H
C9 .9460(3) .2083(2) .36816(15) .0333(4) Uani d . 1 . . C
H9 .9001 .1361 .4056 .040 Uiso calc R 1 . . H
C10 1.1244(3) .2542(2) .43003(15) .0344(5) Uani d . 1 . . C
C11 .8026(3) .3193(3) .35604(17) .0437(5) Uani d . 1 . . C
H11A .7788 .3448 .4209 .052 Uiso calc R 1 . . H
H11B .8501 .3974 .3270 .052 Uiso calc R 1 . . H
C12 .6268(3) .2802(3) .29258(16) .0433(5) Uani d . 1 . . C
H12A .5678 .2120 .3262 .052 Uiso calc R 1 . . H
H12B .5491 .3579 .2827 .052 Uiso calc R 1 . . H
C13 .6600(3) .2269(2) .19320(16) .0369(5) Uani d . 1 . . C
C14 .7899(3) .1079(2) .21333(15) .0361(5) Uani d . 1 . . C
H14 .7380 .0489 .2584 .043 Uiso calc R 1 . . H
C15 .7708(3) .0318(3) .11516(18) .0502(6) Uani d . 1 . . C
H15A .8433 .0718 .0707 .060 Uiso calc R 1 . . H
H15B .8033 -.0618 .1252 .060 Uiso calc R 1 . . H
C16 .5740(3) .0475(3) .07665(19) .0535(6) Uani d . 1 . . C
H16 .5281 .0285 .0073 .064 Uiso calc R 1 . . H
C17 .5033(3) .1621(3) .12665(16) .0441(5) Uani d . 1 . . C
C18 .7303(3) .3378(3) .13111(19) .0490(6) Uani d . 1 . . C
H18A .6519 .4138 .1271 .074 Uiso calc R 1 . . H
H18B .7352 .3044 .0660 .074 Uiso calc R 1 . . H
H18C .8475 .3642 .1616 .074 Uiso calc R 1 . . H
C19 1.1949(3) .3832(3) .3882(2) .0504(6) Uani d . 1 . . C
H19A 1.3158 .3984 .4188 .076 Uiso calc R 1 . . H
H19B 1.1223 .4578 .4015 .076 Uiso calc R 1 . . H
H19C 1.1907 .3740 .3183 .076 Uiso calc R 1 . . H
C20 .3383(3) .2374(3) .08382(19) .0513(6) Uani d . 1 . . C
C21 .2023(4) .1679(4) .0106(2) .0676(9) Uani d . 1 . . C
H21A .0922 .2167 .0034 .101 Uiso calc R 1 . . H
H21B .1837 .0787 .0333 .101 Uiso calc R 1 . . H
H21C .2439 .1635 -.0519 .101 Uiso calc R 1 . . H
C22 1.5549(4) .1808(3) .77120(19) .0574(7) Uani d . 1 . . C
C23 1.7391(5) .1959(4) .8273(2) .0805(10) Uani d . 1 . . C
H23A 1.7354 .2511 .8842 .121 Uiso calc R 1 . . H
H23B 1.8143 .2371 .7857 .121 Uiso calc R 1 . . H
H23C 1.7858 .1092 .8478 .121 Uiso calc R 1 . . H

loop_
_atom_site_aniso_label
_atom_site_aniso_U_11
_atom_site_aniso_U_22
_atom_site_aniso_U_33
_atom_site_aniso_U_12
_atom_site_aniso_U_13
_atom_site_aniso_U_23
O3 .0538(10) .0543(11) .0403(8) -.0046(9) -.0034(7) .0044(8)
O16 .0505(10) .0507(11) .0689(11) -.0132(9) .0066(9) -.0025(9)
O20 .0592(13) .0791(17) .0884(16) .0169(12) -.0117(11) -.0072(13)
O22 .0988(17) .099(2) .0525(11) -.0202(16) .0128(11) .0134(13)
C1 .0448(12) .0509(14) .0436(12) .0048(11) .0068(10) -.0148(11)
C2 .0531(13) .0485(15) .0428(12) .0027(12) .0031(10) -.0148(11)
C3 .0465(12) .0417(13) .0403(11) -.0048(11) -.0003(9) -.0004(10)
C4 .0432(12) .0531(15) .0437(11) .0096(12) .0022(9) -.0041(12)
C5 .0371(11) .0386(12) .0375(10) .0039(10) .0072(8) -.0002(9)
C6 .0439(12) .0366(12) .0444(11) .0114(10) .0060(9) -.0021(10)
C7 .0439(11) .0325(12) .0413(11) .0047(10) .0090(9) -.0048(9)
C8 .0352(10) .0294(10) .0359(10) .0007(9) .0073(8) -.0015(8)
C9 .0354(10) .0289(11) .0365(10) .0005(8) .0085(8) -.0021(8)
C10 .0359(11) .0285(11) .0389(10) .0016(9) .0057(8) -.0037(9)
C11 .0433(12) .0422(13) .0451(12) .0075(11) .0050(9) -.0108(10)
C12 .0370(11) .0483(14) .0454(12) .0067(11) .0084(9) -.0043(11)
C13 .0327(10) .0390(13) .0387(11) .0001(9) .0041(8) -.0004(9)
C14 .0408(11) .0330(11) .0348(10) -.0022(9) .0069(9) -.0025(8)
C15 .0500(13) .0513(15) .0473(13) .0023(12) .0008(11) -.0129(12)
C16 .0491(13) .0589(17) .0508(13) -.0052(13) .0025(11) -.0152(13)
C17 .0413(12) .0493(14) .0418(11) -.0052(11) .0066(9) .0015(11)
C18 .0493(14) .0458(15) .0516(13) -.0001(11) .0066(11) .0113(11)
C19 .0472(13) .0338(12) .0678(15) -.0081(11) .0018(12) .0032(12)
C20 .0401(13) .0647(19) .0486(13) .0013(12) .0055(10) .0039(13)
C21 .0418(13) .095(3) .0626(16) -.0057(17) -.0034(12) .0013(18)
C22 .0791(19) .0458(16) .0427(12) -.0096(15) -.0047(12) .0069(12)
C23 .093(2) .082(2) .0565(16) -.014(2) -.0208(16) .0140(17)

loop_
_atom_type_symbol
_atom_type_description
_atom_type_scat_dispersion_real
_atom_type_scat_dispersion_imag
_atom_type_scat_source
C C .0033 .0016 'International Tables Vol C Tables 4.2.6.8 and 6.1.1.4'
H H .0000 .0000 'International Tables Vol C Tables 4.2.6.8 and 6.1.1.4'
O O .0106 .0060 'International Tables Vol C Tables 4.2.6.8 and 6.1.1.4'

loop_
_geom_angle_atom_site_label_1
_geom_angle_atom_site_label_2
_geom_angle_atom_site_label_3
_geom_angle
C22 O3 C3 117.1(2)
C16 O16 C17 61.56(17)
C2 C1 C10 114.33(18)
C2 C1 H1A 108.7
C10 C1 H1A 108.7
C2 C1 H1B 108.7
C10 C1 H1B 108.7
H1A C1 H1B 107.6
C3 C2 C1 110.04(19)
C3 C2 H2A 109.7
C1 C2 H2A 109.7
C3 C2 H2B 109.7
C1 C2 H2B 109.7
H2A C2 H2B 108.2
O3 C3 C2 111.86(19)
O3 C3 C4 105.81(18)
C2 C3 C4 110.1(2)
O3 C3 H3 109.7
C2 C3 H3 109.7
C4 C3 H3 109.7
C3 C4 C5 112.21(18)
C3 C4 H4A 109.2
C5 C4 H4A 109.2
C3 C4 H4B 109.2
C5 C4 H4B 109.2
H4A C4 H4B 107.9
C6 C5 C4 120.5(2)
C6 C5 C10 123.10(19)
C4 C5 C10 116.41(19)
C5 C6 C7 125.2(2)
C5 C6 H6 117.4
C7 C6 H6 117.4
C6 C7 C8 113.07(18)
C6 C7 H7A 109.0
C8 C7 H7A 109.0
C6 C7 H7B 109.0
C8 C7 H7B 109.0
H7A C7 H7B 107.8
C14 C8 C7 110.70(18)
C14 C8 C9 107.89(15)
C7 C8 C9 110.18(16)
C14 C8 H8 109.3
C7 C8 H8 109.3
C9 C8 H8 109.3
C8 C9 C11 112.08(17)
C8 C9 C10 112.29(16)
C11 C9 C10 112.89(18)
C8 C9 H9 106.3
C11 C9 H9 106.3
C10 C9 H9 106.3
C5 C10 C19 109.01(18)
C5 C10 C1 108.24(18)
C19 C10 C1 109.7(2)
C5 C10 C9 109.74(17)
C19 C10 C9 111.55(18)
C1 C10 C9 108.54(17)
C12 C11 C9 114.7(2)
C12 C11 H11A 108.6
C9 C11 H11A 108.6
C12 C11 H11B 108.6
C9 C11 H11B 108.6
H11A C11 H11B 107.6
C13 C12 C11 110.38(18)
C13 C12 H12A 109.6
C11 C12 H12A 109.6
C13 C12 H12B 109.6
C11 C12 H12B 109.6
H12A C12 H12B 108.1
C12 C13 C17 117.51(19)
C12 C13 C14 107.43(18)
C17 C13 C14 101.49(19)
C12 C13 C18 111.4(2)
C17 C13 C18 106.12(19)
C14 C13 C18 112.61(18)
C8 C14 C15 121.09(18)
C8 C14 C13 113.54(18)
C15 C14 C13 104.70(18)
C8 C14 H14 105.4
C15 C14 H14 105.4
C13 C14 H14 105.4
C16 C15 C14 102.02(19)
C16 C15 H15A 111.4
C14 C15 H15A 111.4
C16 C15 H15B 111.4
C14 C15 H15B 111.4
H15A C15 H15B 109.2
O16 C16 C17 59.91(16)
O16 C16 C15 113.0(2)
C17 C16 C15 109.2(2)
O16 C16 H16 120.1
C17 C16 H16 120.1
C15 C16 H16 120.1
O16 C17 C16 58.53(18)
O16 C17 C20 111.8(2)
C16 C17 C20 123.2(2)
O16 C17 C13 115.6(2)
C16 C17 C13 107.4(2)
C20 C17 C13 123.3(2)
C13 C18 H18A 109.5
C13 C18 H18B 109.5
H18A C18 H18B 109.5
C13 C18 H18C 109.5
H18A C18 H18C 109.5
H18B C18 H18C 109.5
C10 C19 H19A 109.5
C10 C19 H19B 109.5
H19A C19 H19B 109.5
C10 C19 H19C 109.5
H19A C19 H19C 109.5
H19B C19 H19C 109.5
O20 C20 C21 121.4(3)
O20 C20 C17 120.0(3)
C21 C20 C17 118.6(3)
C20 C21 H21A 109.5
C20 C21 H21B 109.5
H21A C21 H21B 109.5
C20 C21 H21C 109.5
H21A C21 H21C 109.5
H21B C21 H21C 109.5
O22 C22 O3 124.1(3)
O22 C22 C23 124.6(3)
O3 C22 C23 111.3(3)
C22 C23 H23A 109.5
C22 C23 H23B 109.5
H23A C23 H23B 109.5
C22 C23 H23C 109.5
H23A C23 H23C 109.5
H23B C23 H23C 109.5

loop_
_geom_bond_atom_site_label_1
_geom_bond_atom_site_label_2
_geom_bond_site_symmetry_2
_geom_bond_distance
_geom_bond_publ_flag
O3 C22 . 1.333(3) yes
O3 C3 . 1.457(3) yes
O16 C16 . 1.433(3) yes
O16 C17 . 1.453(3) yes
O20 C20 . 1.209(4) yes
O22 C22 . 1.194(4) yes
C1 C2 . 1.523(3) ?
C1 C10 . 1.549(3) ?
C1 H1A . .9700 ?
C1 H1B . .9700 ?
C2 C3 . 1.505(4) ?
C2 H2A . .9700 ?
C2 H2B . .9700 ?
C3 C4 . 1.512(3) ?
C3 H3 . .9800 ?
C4 C5 . 1.514(3) ?
C4 H4A . .9700 ?
C4 H4B . .9700 ?
C5 C6 . 1.328(3) ?
C5 C10 . 1.521(3) ?
C6 C7 . 1.495(3) ?
C6 H6 . .9300 ?
C7 C8 . 1.531(3) ?
C7 H7A . .9700 ?
C7 H7B . .9700 ?
C8 C14 . 1.523(3) ?
C8 C9 . 1.542(3) ?
C8 H8 . .9800 ?
C9 C11 . 1.543(3) ?
C9 C10 . 1.552(3) ?
C9 H9 . .9800 ?
C10 C19 . 1.539(3) ?
C11 C12 . 1.527(3) ?
C11 H11A . .9700 ?
C11 H11B . .9700 ?
C12 C13 . 1.521(3) ?
C12 H12A . .9700 ?
C12 H12B . .9700 ?
C13 C17 . 1.526(3) ?
C13 C14 . 1.541(3) ?
C13 C18 . 1.542(3) ?
C14 C15 . 1.534(3) ?
C14 H14 . .9800 ?
C15 C16 . 1.514(3) ?
C15 H15A . .9700 ?
C15 H15B . .9700 ?
C16 C17 . 1.477(4) yes
C16 H16 . .9800 ?
C17 C20 . 1.500(4) ?
C18 H18A . .9600 ?
C18 H18B . .9600 ?
C18 H18C . .9600 ?
C19 H19A . .9600 ?
C19 H19B . .9600 ?
C19 H19C . .9600 ?
C20 C21 . 1.495(4) ?
C21 H21A . .9600 ?
C21 H21B . .9600 ?
C21 H21C . .9600 ?
C22 C23 . 1.495(4) ?
C23 H23A . .9600 ?
C23 H23B . .9600 ?
C23 H23C . .9600 ?

loop_
_geom_torsion_atom_site_label_1
_geom_torsion_atom_site_label_2
_geom_torsion_atom_site_label_3
_geom_torsion_atom_site_label_4
_geom_torsion
C10 C1 C2 C3 -58.1(3)
C22 O3 C3 C2 78.6(3)
C22 O3 C3 C4 -161.4(2)
C1 C2 C3 O3 175.94(18)
C1 C2 C3 C4 58.6(3)
O3 C3 C4 C5 -176.3(2)
C2 C3 C4 C5 -55.2(3)
C3 C4 C5 C6 -130.5(2)
C3 C4 C5 C10 51.1(3)
C4 C5 C6 C7 -176.5(2)
C10 C5 C6 C7 1.8(4)
C5 C6 C7 C8 10.1(3)
C6 C7 C8 C14 -158.91(17)
C6 C7 C8 C9 -39.6(2)
C14 C8 C9 C11 -50.8(2)
C7 C8 C9 C11 -171.75(18)
C14 C8 C9 C10 -179.11(18)
C7 C8 C9 C10 59.9(2)
C6 C5 C10 C19 -105.6(3)
C4 C5 C10 C19 72.7(2)
C6 C5 C10 C1 135.1(2)
C4 C5 C10 C1 -46.5(3)
C6 C5 C10 C9 16.8(3)
C4 C5 C10 C9 -164.81(19)
C2 C1 C10 C5 50.0(3)
C2 C1 C10 C19 -68.8(3)
C2 C1 C10 C9 169.1(2)
C8 C9 C10 C5 -47.2(2)
C11 C9 C10 C5 -175.06(17)
C8 C9 C10 C19 73.8(2)
C11 C9 C10 C19 -54.1(2)
C8 C9 C10 C1 -165.28(19)
C11 C9 C10 C1 66.8(2)
C8 C9 C11 C12 50.0(3)
C10 C9 C11 C12 177.96(18)
C9 C11 C12 C13 -53.0(3)
C11 C12 C13 C17 170.4(2)
C11 C12 C13 C14 56.9(3)
C11 C12 C13 C18 -66.9(3)
C7 C8 C14 C15 -53.6(3)
C9 C8 C14 C15 -174.2(2)
C7 C8 C14 C13 -179.43(17)
C9 C8 C14 C13 59.9(2)
C12 C13 C14 C8 -63.6(2)
C17 C13 C14 C8 172.45(17)
C18 C13 C14 C8 59.4(2)
C12 C13 C14 C15 162.21(19)
C17 C13 C14 C15 38.3(2)
C18 C13 C14 C15 -74.7(2)
C8 C14 C15 C16 -165.9(2)
C13 C14 C15 C16 -36.0(3)
C17 O16 C16 C15 99.6(2)
C14 C15 C16 O16 -44.6(3)
C14 C15 C16 C17 19.9(3)
C16 O16 C17 C20 116.5(2)
C16 O16 C17 C13 -95.5(2)
C15 C16 C17 O16 -106.0(2)
O16 C16 C17 C20 -96.9(3)
C15 C16 C17 C20 157.0(2)
O16 C16 C17 C13 109.9(2)
C15 C16 C17 C13 3.8(3)
C12 C13 C17 O16 -79.7(3)
C14 C13 C17 O16 37.1(2)
C18 C13 C17 O16 154.92(19)
C12 C13 C17 C16 -142.6(2)
C14 C13 C17 C16 -25.8(2)
C18 C13 C17 C16 92.1(2)
C12 C13 C17 C20 64.3(3)
C14 C13 C17 C20 -179.0(2)
C18 C13 C17 C20 -61.1(3)
O16 C17 C20 O20 138.0(3)
C16 C17 C20 O20 -156.2(3)
C13 C17 C20 O20 -7.1(4)
O16 C17 C20 C21 -41.7(3)
C16 C17 C20 C21 24.1(4)
C13 C17 C20 C21 173.2(2)
C3 O3 C22 O22 -2.6(4)
C3 O3 C22 C23 176.9(2)

loop_
_cod_related_entry_id
_cod_related_entry_database
_cod_related_entry_code
1 ChemSpider 5973621
